data_7006737
loop_
_publ_author_name
'Chapman, Christopher J.'
'Frost, Christopher G.'
'Mahon, Mary F.'

_publ_section_title
;
 Structure and reactivity of new phosphine ligands containing the
 hemi-labile sulfone moiety.
;
_journal_issue 18
_journal_name_full 'Dalton transactions (Cambridge, England : 2003)'
_journal_page_first 2251
_journal_page_last 2262
_journal_paper_doi 10.1039/b513390d
_journal_year 2006
_chemical_formula_sum 'C41.25 H50 Cl3 N2 O2 P Pd S'
_chemical_formula_weight 881.61
_chemical_name_systematic
;
?
;
_space_group_IT_number 2
_symmetry_cell_setting triclinic
_symmetry_space_group_name_Hall '-P 1'
_symmetry_space_group_name_H-M 'P -1'
_atom_sites_solution_hydrogens geom
_atom_sites_solution_primary direct
_atom_sites_solution_secondary difmap
_audit_creation_method SHELXL-97
_cell_angle_alpha 108.523(1)
_cell_angle_beta 100.290(1)
_cell_angle_gamma 108.962(1)
_cell_formula_units_Z 2
_cell_length_a 10.6200(1)
_cell_length_b 15.3270(1)
_cell_length_c 15.3980(1)
_cell_measurement_reflns_used 39265
_cell_measurement_temperature 150(2)
_cell_measurement_theta_max 30.034
_cell_measurement_theta_min 2.910
_cell_volume 2133.66(4)
_computing_data_reduction 'Denzo and Scalepack (otwinowski & Minor, 1997'
_computing_molecular_graphics 'ORTEX (P.McArdle, 1995)'
_computing_publication_material 'SHELXL-97/2 (Sheldrick,1997)'
_computing_structure_refinement 'SHELXL-97 (Sheldrick, 1997)'
_computing_structure_solution 'SHELXS-97 (Sheldrick, 1990)'
_diffrn_ambient_temperature 150(2)
_diffrn_measured_fraction_theta_full 0.991
_diffrn_measured_fraction_theta_max 0.991
_diffrn_measurement_device_type KappaCCD
_diffrn_measurement_method KappaCCD
_diffrn_radiation_monochromator graphite
_diffrn_radiation_source 'fine-focus sealed tube'
_diffrn_radiation_type MoK\a
_diffrn_radiation_wavelength 0.71073
_diffrn_reflns_av_R_equivalents 0.0329
_diffrn_reflns_av_sigmaI/netI 0.0337
_diffrn_reflns_limit_h_max 13
_diffrn_reflns_limit_h_min -14
_diffrn_reflns_limit_k_max 21
_diffrn_reflns_limit_k_min -20
_diffrn_reflns_limit_l_max 21
_diffrn_reflns_limit_l_min -21
_diffrn_reflns_number 43431
_diffrn_reflns_theta_full 30.09
_diffrn_reflns_theta_max 30.09
_diffrn_reflns_theta_min 3.53
_exptl_absorpt_coefficient_mu 0.745
_exptl_absorpt_correction_T_max 0.8357
_exptl_absorpt_correction_T_min 0.7701
_exptl_absorpt_correction_type multi-scan
_exptl_crystal_colour Yellow
_exptl_crystal_density_diffrn 1.372
_exptl_crystal_density_method 'not measured'
_exptl_crystal_description Block
_exptl_crystal_F_000 911
_exptl_crystal_size_max 0.37
_exptl_crystal_size_mid 0.25
_exptl_crystal_size_min 0.25
_refine_diff_density_max 0.790
_refine_diff_density_min -0.689
_refine_diff_density_rms 0.078
_refine_ls_extinction_coef 0.0065(6)
_refine_ls_extinction_expression Fc^*^=kFc[1+0.001xFc^2^\l^3^/sin(2\q)]^-1/4^
_refine_ls_extinction_method SHELXL
_refine_ls_goodness_of_fit_ref 1.035
_refine_ls_hydrogen_treatment mixed
_refine_ls_matrix_type full
_refine_ls_number_parameters 476
_refine_ls_number_reflns 12423
_refine_ls_number_restraints 0
_refine_ls_restrained_S_all 1.035
_refine_ls_R_factor_all 0.0381
_refine_ls_R_factor_gt 0.0310
_refine_ls_shift/su_max 0.001
_refine_ls_shift/su_mean 0.000
_refine_ls_structure_factor_coef Fsqd
_refine_ls_weighting_details
; calc
[1.00000+0.00000exp(0.00(sin\q/\l)^2^)]/
[\s^2^(Fo^2^)+0.0000+1.1573*P+(0.0452P)^2^+0.0000sin\q/\l]
where P = 0.00000Fo^2^ + 1.00000Fc^2^
;
_refine_ls_weighting_scheme calc
_refine_ls_wR_factor_gt 0.0837
_refine_ls_wR_factor_ref 0.0872
_reflns_number_gt 10845
_reflns_number_total 12423
_reflns_threshold_expression >2sigma(I)
_cod_data_source_file b513390d.txt
_cod_data_source_block c:\backup\helix\h01cgf5\maxus\k01cgf5
_cod_depositor_comments
;
The following automatic conversions were performed:
'_symmetry_cell_setting' value 'Triclinic' changed to 'triclinic'
according to '/home/saulius/struct/CIF-dictionaries/cif_core.dic'
dictionary named 'cif_core.dic' version 2.4.1 from
2010-06-29.

'_exptl_absorpt_correction_type' value 'Multiscan' changed to
'multi-scan' according to
'/home/saulius/struct/CIF-dictionaries/cif_core.dic' dictionary named
'cif_core.dic' version 2.4.1 from 2010-06-29.

Automatic conversion script
Id: cif_fix_enum 1527 2010-12-29 10:47:43Z saulius 
;
_cod_original_cell_volume 2133.66(3)
_cod_original_sg_symbol_H-M P-1
_cod_database_code 7006737

loop_
_symmetry_equiv_pos_as_xyz
'x, y, z'
'-x, -y, -z'

loop_
_atom_site_label
_atom_site_type_symbol
_atom_site_fract_x
_atom_site_fract_y
_atom_site_fract_z
_atom_site_U_iso_or_equiv
_atom_site_adp_type
_atom_site_occupancy
_atom_site_symmetry_multiplicity
_atom_site_calc_flag
_atom_site_refinement_flags
_atom_site_disorder_assembly
_atom_site_disorder_group
Pd1 Pd 0.391148(12) 0.241485(9) 0.297030(8) 0.01846(5) Uani 1 1 d . . .
Cl1 Cl 0.30969(4) 0.15696(3) 0.12259(3) 0.02591(9) Uani 1 1 d . . .
Cl2 Cl -0.01502(8) 0.17688(6) -0.05646(6) 0.06387(19) Uani 1 1 d . . .
Cl3 Cl 0.05564(9) 0.03907(7) -0.19760(6) 0.0690(2) Uani 1 1 d . . .
S1 S 0.74311(4) 0.33985(3) 0.21754(3) 0.01934(8) Uani 1 1 d . . .
P1 P 0.55591(4) 0.18017(3) 0.30915(3) 0.01704(8) Uani 1 1 d . . .
O1 O 0.88687(13) 0.38595(9) 0.27784(9) 0.0262(3) Uani 1 1 d . . .
O2 O 0.64107(14) 0.35949(9) 0.26150(9) 0.0255(3) Uani 1 1 d . . .
N1 N 0.25686(15) 0.31842(11) 0.29448(11) 0.0240(3) Uani 1 1 d . . .
N2 N 0.73782(15) 0.36814(10) 0.12401(10) 0.0213(3) Uani 1 1 d . . .
C1 C 0.40943(17) 0.29053(13) 0.43804(12) 0.0225(3) Uani 1 1 d . . .
C2 C 0.4567(2) 0.25751(15) 0.50690(14) 0.0302(4) Uani 1 1 d . . .
H2 H 0.4919 0.2070 0.4892 0.036 Uiso 1 1 calc R . .
C3 C 0.4535(2) 0.29705(17) 0.60133(14) 0.0363(4) Uani 1 1 d . . .
H3 H 0.4864 0.2733 0.6468 0.044 Uiso 1 1 calc R . .
C4 C 0.4026(2) 0.37068(17) 0.62894(14) 0.0369(5) Uani 1 1 d . . .
H4 H 0.4019 0.3983 0.6934 0.044 Uiso 1 1 calc R . .
C5 C 0.35317(19) 0.40351(15) 0.56198(14) 0.0318(4) Uani 1 1 d . . .
H5 H 0.3177 0.4537 0.5805 0.038 Uiso 1 1 calc R . .
C6 C 0.35462(17) 0.36355(13) 0.46696(13) 0.0254(3) Uani 1 1 d . . .
C7 C 0.3037(2) 0.39898(14) 0.39375(14) 0.0292(4) Uani 1 1 d . . .
H7A H 0.3800 0.4604 0.3992 0.035 Uiso 1 1 calc R . .
H7B H 0.2246 0.4163 0.4058 0.035 Uiso 1 1 calc R . .
C8 C 0.2678(2) 0.36696(17) 0.22516(16) 0.0364(4) Uani 1 1 d . . .
H8A H 0.2291 0.3149 0.1592 0.055 Uiso 1 1 calc R . .
H8B H 0.3666 0.4088 0.2376 0.055 Uiso 1 1 calc R . .
H8C H 0.2151 0.4093 0.2329 0.055 Uiso 1 1 calc R . .
C9 C 0.11018(19) 0.24676(16) 0.26905(15) 0.0335(4) Uani 1 1 d . . .
H9A H 0.0490 0.2829 0.2708 0.050 Uiso 1 1 calc R . .
H9B H 0.1027 0.2155 0.3155 0.050 Uiso 1 1 calc R . .
H9C H 0.0816 0.1944 0.2041 0.050 Uiso 1 1 calc R . .
C10 C 0.49188(18) 0.06508(12) 0.33021(12) 0.0218(3) Uani 1 1 d . . .
C11 C 0.5757(2) 0.03411(15) 0.38251(15) 0.0317(4) Uani 1 1 d . . .
H11 H 0.6738 0.0740 0.4101 0.038 Uiso 1 1 calc R . .
C12 C 0.5173(3) -0.05479(16) 0.39489(17) 0.0409(5) Uani 1 1 d . . .
H12 H 0.5758 -0.0751 0.4309 0.049 Uiso 1 1 calc R . .
C13 C 0.3755(3) -0.11342(16) 0.35531(17) 0.0424(5) Uani 1 1 d . . .
H13 H 0.3360 -0.1742 0.3638 0.051 Uiso 1 1 calc R . .
C14 C 0.2910(3) -0.08361(17) 0.3033(2) 0.0488(6) Uani 1 1 d . . .
H14 H 0.1931 -0.1241 0.2757 0.059 Uiso 1 1 calc R . .
C15 C 0.3484(2) 0.00551(15) 0.29103(17) 0.0372(5) Uani 1 1 d . . .
H15 H 0.2892 0.0258 0.2556 0.045 Uiso 1 1 calc R . .
C16 C 0.72766(16) 0.26031(12) 0.39995(11) 0.0196(3) Uani 1 1 d . . .
C17 C 0.83852(18) 0.23001(14) 0.39835(12) 0.0245(3) Uani 1 1 d . . .
H17 H 0.8237 0.1670 0.3510 0.029 Uiso 1 1 calc R . .
C18 C 0.97021(19) 0.29204(16) 0.46593(13) 0.0292(4) Uani 1 1 d . . .
H18 H 1.0447 0.2706 0.4656 0.035 Uiso 1 1 calc R . .
C19 C 0.99310(19) 0.38468(16) 0.53355(13) 0.0312(4) Uani 1 1 d . . .
H19 H 1.0836 0.4273 0.5791 0.037 Uiso 1 1 calc R . .
C20 C 0.88436(19) 0.41563(15) 0.53505(13) 0.0299(4) Uani 1 1 d . . .
H20 H 0.9005 0.4794 0.5818 0.036 Uiso 1 1 calc R . .
C21 C 0.75194(18) 0.35400(13) 0.46864(12) 0.0240(3) Uani 1 1 d . . .
H21 H 0.6778 0.3757 0.4700 0.029 Uiso 1 1 calc R . .
C22 C 0.61106(16) 0.13989(12) 0.20110(11) 0.0179(3) Uani 1 1 d . . .
C23 C 0.58163(18) 0.03761(12) 0.15444(12) 0.0228(3) Uani 1 1 d . . .
H23 H 0.5262 -0.0094 0.1751 0.027 Uiso 1 1 calc R . .
C24 C 0.6313(2) 0.00294(13) 0.07871(13) 0.0261(3) Uani 1 1 d . . .
H24 H 0.6077 -0.0672 0.0474 0.031 Uiso 1 1 calc R . .
C25 C 0.7148(2) 0.06979(14) 0.04869(13) 0.0268(4) Uani 1 1 d . . .
H25 H 0.7515 0.0464 -0.0016 0.032 Uiso 1 1 calc R . .
C26 C 0.74437(18) 0.17141(13) 0.09280(12) 0.0232(3) Uani 1 1 d . . .
H26 H 0.8015 0.2178 0.0723 0.028 Uiso 1 1 calc R . .
C27 C 0.69143(16) 0.20638(12) 0.16665(11) 0.0186(3) Uani 1 1 d . . .
C28 C 0.85329(19) 0.45668(13) 0.12576(13) 0.0261(3) Uani 1 1 d . . .
H28 H 0.8183 0.4655 0.0657 0.031 Uiso 1 1 calc R . .
C29 C 0.9829(2) 0.43524(18) 0.11858(16) 0.0370(5) Uani 1 1 d . . .
H29A H 1.0125 0.4155 0.1714 0.044 Uiso 1 1 calc R . .
H29B H 0.9576 0.3776 0.0567 0.044 Uiso 1 1 calc R . .
C30 C 1.1061(2) 0.5255(2) 0.12443(18) 0.0538(7) Uani 1 1 d . . .
H30A H 1.1903 0.5105 0.1294 0.065 Uiso 1 1 calc R . .
H30B H 1.0843 0.5361 0.0643 0.065 Uiso 1 1 calc R . .
C31 C 1.1379(3) 0.6211(2) 0.20971(19) 0.0714(10) Uani 1 1 d . . .
H31A H 1.1706 0.6138 0.2703 0.086 Uiso 1 1 calc R . .
H31B H 1.2139 0.6782 0.2081 0.086 Uiso 1 1 calc R . .
C32 C 1.0092(4) 0.64267(18) 0.2075(2) 0.0663(9) Uani 1 1 d . . .
H32A H 0.9795 0.6530 0.1482 0.080 Uiso 1 1 calc R . .
H32B H 1.0321 0.7056 0.2636 0.080 Uiso 1 1 calc R . .
C33 C 0.8872(3) 0.55567(15) 0.20990(16) 0.0407(5) Uani 1 1 d . . .
H33A H 0.9134 0.5489 0.2717 0.049 Uiso 1 1 calc R . .
H33B H 0.8032 0.5710 0.2056 0.049 Uiso 1 1 calc R . .
C34 C 0.59640(18) 0.32654(13) 0.05275(12) 0.0234(3) Uani 1 1 d . . .
H34 H 0.5348 0.2686 0.0635 0.028 Uiso 1 1 calc R . .
C35 C 0.5294(2) 0.40238(15) 0.06602(15) 0.0306(4) Uani 1 1 d . . .
H35A H 0.5896 0.4623 0.0584 0.037 Uiso 1 1 calc R . .
H35B H 0.5219 0.4247 0.1320 0.037 Uiso 1 1 calc R . .
C36 C 0.3835(2) 0.35521(19) -0.00799(18) 0.0424(5) Uani 1 1 d . . .
H36A H 0.3212 0.2985 0.0030 0.051 Uiso 1 1 calc R . .
H36B H 0.3432 0.4061 0.0005 0.051 Uiso 1 1 calc R . .
C37 C 0.3902(3) 0.31695(19) -0.11035(18) 0.0451(5) Uani 1 1 d . . .
H37A H 0.4464 0.3744 -0.1230 0.054 Uiso 1 1 calc R . .
H37B H 0.2943 0.2849 -0.1568 0.054 Uiso 1 1 calc R . .
C38 C 0.4558(2) 0.24074(16) -0.12488(16) 0.0397(5) Uani 1 1 d . . .
H38A H 0.4644 0.2200 -0.1906 0.048 Uiso 1 1 calc R . .
H38B H 0.3939 0.1800 -0.1193 0.048 Uiso 1 1 calc R . .
C39 C 0.6011(2) 0.28478(15) -0.05043(13) 0.0311(4) Uani 1 1 d . . .
H39A H 0.6369 0.2316 -0.0584 0.037 Uiso 1 1 calc R . .
H39B H 0.6666 0.3395 -0.0621 0.037 Uiso 1 1 calc R . .
C40 C 0.0171(3) 0.0665(2) -0.08860(19) 0.0533(6) Uani 1 1 d . . .
H40A H 0.0967 0.0758 -0.0369 0.064 Uiso 1 1 calc R . .
H40B H -0.0666 0.0091 -0.0949 0.064 Uiso 1 1 calc R . .
C91 C -0.0808(11) -0.1557(8) 0.3762(8) 0.108(3) Uiso 0.50 1 d PU . .
C92 C -0.1428(18) -0.0974(13) 0.4027(12) 0.119(5) Uiso 0.35 1 d PU . .
C93 C 0.0000 0.0000 0.5000 0.074(6) Uiso 0.20 2 d SPU . .
C92A C 0.0483(19) -0.0842(14) 0.4501(13) 0.052(4) Uiso 0.15 1 d PU . .
C93B C 0.093(2) 0.0689(18) 0.4503(17) 0.041(5) Uiso 0.10 1 d P . .
C93A C -0.054(2) 0.0337(18) 0.4474(17) 0.040(5) Uiso 0.10 1 d P . .

loop_
_atom_site_aniso_label
_atom_site_aniso_U_11
_atom_site_aniso_U_22
_atom_site_aniso_U_33
_atom_site_aniso_U_23
_atom_site_aniso_U_13
_atom_site_aniso_U_12
Pd1 0.01742(7) 0.01862(7) 0.01988(7) 0.00666(5) 0.00728(5) 0.00836(5)
Cl1 0.02505(19) 0.0278(2) 0.02078(18) 0.00480(15) 0.00517(15) 0.01188(16)
Cl2 0.0541(4) 0.0620(4) 0.0670(4) 0.0224(4) 0.0248(3) 0.0141(3)
Cl3 0.0611(4) 0.0738(5) 0.0705(5) 0.0268(4) 0.0262(4) 0.0250(4)
S1 0.02217(18) 0.01465(17) 0.01875(18) 0.00605(14) 0.00716(14) 0.00489(14)
P1 0.01721(18) 0.01549(18) 0.01793(18) 0.00618(15) 0.00612(14) 0.00634(15)
O1 0.0253(6) 0.0219(6) 0.0218(6) 0.0078(5) 0.0027(5) 0.0017(5)
O2 0.0339(7) 0.0190(6) 0.0276(6) 0.0097(5) 0.0171(5) 0.0114(5)
N1 0.0218(7) 0.0245(7) 0.0269(7) 0.0080(6) 0.0083(6) 0.0130(6)
N2 0.0211(7) 0.0179(6) 0.0229(7) 0.0100(5) 0.0071(5) 0.0039(5)
C1 0.0200(7) 0.0228(8) 0.0227(8) 0.0067(6) 0.0105(6) 0.0068(6)
C2 0.0343(10) 0.0339(10) 0.0275(9) 0.0133(8) 0.0150(7) 0.0161(8)
C3 0.0430(11) 0.0418(11) 0.0257(9) 0.0149(8) 0.0156(8) 0.0156(9)
C4 0.0348(10) 0.0414(11) 0.0248(9) 0.0047(8) 0.0144(8) 0.0098(9)
C5 0.0235(8) 0.0308(9) 0.0302(9) -0.0004(7) 0.0105(7) 0.0092(7)
C6 0.0179(7) 0.0238(8) 0.0271(8) 0.0036(7) 0.0077(6) 0.0059(6)
C7 0.0267(9) 0.0240(8) 0.0325(9) 0.0037(7) 0.0076(7) 0.0136(7)
C8 0.0435(11) 0.0391(11) 0.0400(11) 0.0202(9) 0.0154(9) 0.0274(10)
C9 0.0195(8) 0.0367(10) 0.0346(10) 0.0047(8) 0.0065(7) 0.0105(8)
C10 0.0256(8) 0.0184(7) 0.0222(7) 0.0088(6) 0.0100(6) 0.0079(6)
C11 0.0327(10) 0.0282(9) 0.0355(10) 0.0182(8) 0.0087(8) 0.0098(8)
C12 0.0538(13) 0.0311(10) 0.0402(11) 0.0227(9) 0.0095(10) 0.0149(10)
C13 0.0545(14) 0.0248(9) 0.0443(12) 0.0207(9) 0.0136(10) 0.0064(9)
C14 0.0364(11) 0.0321(11) 0.0677(16) 0.0279(11) 0.0075(11) -0.0010(9)
C15 0.0262(9) 0.0293(10) 0.0523(13) 0.0231(9) 0.0052(8) 0.0043(8)
C16 0.0184(7) 0.0207(7) 0.0182(7) 0.0078(6) 0.0057(6) 0.0064(6)
C17 0.0226(8) 0.0277(8) 0.0223(8) 0.0077(7) 0.0082(6) 0.0111(7)
C18 0.0212(8) 0.0412(10) 0.0248(8) 0.0119(8) 0.0079(7) 0.0135(8)
C19 0.0211(8) 0.0400(10) 0.0215(8) 0.0060(7) 0.0046(6) 0.0069(8)
C20 0.0255(9) 0.0279(9) 0.0235(8) 0.0011(7) 0.0055(7) 0.0061(7)
C21 0.0230(8) 0.0222(8) 0.0240(8) 0.0069(6) 0.0077(6) 0.0082(6)
C22 0.0176(7) 0.0168(7) 0.0187(7) 0.0062(6) 0.0054(5) 0.0075(6)
C23 0.0262(8) 0.0172(7) 0.0239(8) 0.0075(6) 0.0084(6) 0.0082(6)
C24 0.0333(9) 0.0178(7) 0.0262(8) 0.0056(6) 0.0102(7) 0.0121(7)
C25 0.0315(9) 0.0256(8) 0.0260(8) 0.0079(7) 0.0140(7) 0.0148(7)
C26 0.0248(8) 0.0225(8) 0.0235(8) 0.0089(6) 0.0105(6) 0.0100(7)
C27 0.0181(7) 0.0158(7) 0.0193(7) 0.0055(6) 0.0047(6) 0.0061(6)
C28 0.0270(8) 0.0213(8) 0.0251(8) 0.0119(7) 0.0083(7) 0.0015(7)
C29 0.0238(9) 0.0478(12) 0.0409(11) 0.0266(10) 0.0111(8) 0.0071(8)
C30 0.0280(11) 0.0749(18) 0.0415(12) 0.0332(13) 0.0066(9) -0.0065(11)
C31 0.0507(16) 0.0699(19) 0.0398(13) 0.0215(13) 0.0002(11) -0.0318(14)
C32 0.092(2) 0.0254(11) 0.0456(14) 0.0123(10) 0.0170(14) -0.0150(13)
C33 0.0570(14) 0.0194(9) 0.0328(10) 0.0081(8) 0.0148(9) 0.0021(9)
C34 0.0221(8) 0.0206(8) 0.0259(8) 0.0115(6) 0.0064(6) 0.0052(6)
C35 0.0324(9) 0.0294(9) 0.0378(10) 0.0185(8) 0.0139(8) 0.0154(8)
C36 0.0331(11) 0.0485(13) 0.0582(14) 0.0344(12) 0.0130(10) 0.0199(10)
C37 0.0419(12) 0.0446(12) 0.0471(13) 0.0283(11) -0.0011(10) 0.0140(10)
C38 0.0432(12) 0.0319(10) 0.0323(10) 0.0143(8) -0.0026(9) 0.0077(9)
C39 0.0354(10) 0.0277(9) 0.0252(9) 0.0094(7) 0.0065(7) 0.0099(8)
C40 0.0416(13) 0.0560(15) 0.0498(14) 0.0288(12) 0.0008(11) 0.0050(11)

loop_
_atom_type_symbol
_atom_type_description
_atom_type_scat_dispersion_real
_atom_type_scat_dispersion_imag
_atom_type_scat_source
C C 0.0033 0.0016 'International Tables Vol C Tables 4.2.6.8 and 6.1.1.4'
H H 0.0000 0.0000 'International Tables Vol C Tables 4.2.6.8 and 6.1.1.4'
Cl Cl 0.1484 0.1585 'International Tables Vol C Tables 4.2.6.8 and 6.1.1.4'
N N 0.0061 0.0033 'International Tables Vol C Tables 4.2.6.8 and 6.1.1.4'
O O 0.0106 0.0060 'International Tables Vol C Tables 4.2.6.8 and 6.1.1.4'
P P 0.1023 0.0942 'International Tables Vol C Tables 4.2.6.8 and 6.1.1.4'
Pd Pd -0.9988 1.0072 'International Tables Vol C Tables 4.2.6.8 and 6.1.1.4'
S S 0.1246 0.1234 'International Tables Vol C Tables 4.2.6.8 and 6.1.1.4'

loop_
_geom_angle_atom_site_label_1
_geom_angle_atom_site_label_2
_geom_angle_atom_site_label_3
_geom_angle
_geom_angle_site_symmetry_1
_geom_angle_site_symmetry_3
_geom_angle_publ_flag
C1 Pd1 N1 82.62(6) . . ?
C1 Pd1 P1 95.23(5) . . ?
N1 Pd1 P1 172.58(4) . . ?
C1 Pd1 Cl1 165.73(5) . . ?
N1 Pd1 Cl1 91.75(4) . . ?
P1 Pd1 Cl1 91.914(15) . . ?
C1 Pd1 O2 111.90(5) . . ?
N1 Pd1 O2 105.80(5) . . ?
P1 Pd1 O2 68.34(3) . . ?
Cl1 Pd1 O2 82.23(3) . . ?
O2 S1 O1 117.65(8) . . ?
O2 S1 N2 111.38(8) . . ?
O1 S1 N2 107.95(7) . . ?
O2 S1 C27 107.86(7) . . ?
O1 S1 C27 107.79(7) . . ?
N2 S1 C27 103.20(7) . . ?
C16 P1 C10 105.93(8) . . ?
C16 P1 C22 99.62(7) . . ?
C10 P1 C22 102.88(7) . . ?
C16 P1 Pd1 119.26(5) . . ?
C10 P1 Pd1 110.63(6) . . ?
C22 P1 Pd1 116.67(5) . . ?
C16 P1 O2 78.41(6) . . ?
C10 P1 O2 175.63(6) . . ?
C22 P1 O2 75.59(6) . . ?
Pd1 P1 O2 66.99(3) . . ?
S1 O2 Pd1 136.93(7) . . ?
S1 O2 P1 97.30(6) . . ?
Pd1 O2 P1 44.672(19) . . ?
C9 N1 C8 109.50(16) . . ?
C9 N1 C7 110.68(14) . . ?
C8 N1 C7 108.43(15) . . ?
C9 N1 Pd1 109.55(12) . . ?
C8 N1 Pd1 112.17(11) . . ?
C7 N1 Pd1 106.48(10) . . ?
C34 N2 C28 119.53(13) . . ?
C34 N2 S1 115.72(11) . . ?
C28 N2 S1 121.38(11) . . ?
C2 C1 C6 117.21(16) . . ?
C2 C1 Pd1 129.75(13) . . ?
C6 C1 Pd1 112.83(13) . . ?
C1 C2 C3 121.48(18) . . ?
C4 C3 C2 120.4(2) . . ?
C5 C4 C3 119.36(18) . . ?
C4 C5 C6 120.65(18) . . ?
C5 C6 C1 120.89(18) . . ?
C5 C6 C7 121.60(17) . . ?
C1 C6 C7 117.46(16) . . ?
C6 C7 N1 110.11(14) . . ?
C11 C10 C15 118.50(17) . . ?
C11 C10 P1 124.70(14) . . ?
C15 C10 P1 116.79(14) . . ?
C10 C11 C12 120.59(19) . . ?
C13 C12 C11 120.4(2) . . ?
C12 C13 C14 119.64(19) . . ?
C13 C14 C15 120.3(2) . . ?
C10 C15 C14 120.5(2) . . ?
C21 C16 C17 119.24(15) . . ?
C21 C16 P1 120.70(13) . . ?
C17 C16 P1 120.00(12) . . ?
C18 C17 C16 120.08(16) . . ?
C19 C18 C17 120.17(17) . . ?
C18 C19 C20 120.10(17) . . ?
C19 C20 C21 120.34(17) . . ?
C20 C21 C16 120.04(16) . . ?
C23 C22 C27 117.03(14) . . ?
C23 C22 P1 118.34(12) . . ?
C27 C22 P1 124.41(12) . . ?
C24 C23 C22 121.71(16) . . ?
C25 C24 C23 120.38(16) . . ?
C24 C25 C26 119.19(16) . . ?
C25 C26 C27 120.80(16) . . ?
C26 C27 C22 120.79(15) . . ?
C26 C27 S1 115.03(12) . . ?
C22 C27 S1 124.05(12) . . ?
N2 C28 C29 111.33(15) . . ?
N2 C28 C33 113.62(15) . . ?
C29 C28 C33 112.87(17) . . ?
C30 C29 C28 113.2(2) . . ?
C31 C30 C29 112.4(2) . . ?
C32 C31 C30 110.4(2) . . ?
C31 C32 C33 111.7(2) . . ?
C28 C33 C32 110.27(19) . . ?
N2 C34 C35 112.92(14) . . ?
N2 C34 C39 110.96(14) . . ?
C35 C34 C39 111.21(15) . . ?
C34 C35 C36 110.71(17) . . ?
C37 C36 C35 111.04(18) . . ?
C36 C37 C38 110.72(18) . . ?
C37 C38 C39 111.49(18) . . ?
C34 C39 C38 111.68(17) . . ?
Cl3 C40 Cl2 111.27(15) . . ?
C92 C91 C92A 91.7(13) . . ?
C91 C92 C93A 121.5(15) . . ?
C91 C92 C93 97.0(11) . . ?
C93A C92 C93 41.6(9) . . ?
C91 C92 C92A 47.2(9) . . ?
C93A C92 C92A 80.8(12) . . ?
C93 C92 C92A 49.8(7) . . ?
C93A C93 C93A 180.0(17) 2_556 . ?
C93A C93 C92A 63.2(12) 2_556 . ?
C93A C93 C92A 116.8(12) . . ?
C93A C93 C92A 116.8(12) 2_556 2_556 ?
C93A C93 C92A 63.2(12) . 2_556 ?
C92A C93 C92A 180.0(14) . 2_556 ?
C93A C93 C93B 58.3(13) 2_556 2_556 ?
C93A C93 C93B 121.7(13) . 2_556 ?
C92A C93 C93B 92.6(11) . 2_556 ?
C92A C93 C93B 87.4(11) 2_556 2_556 ?
C93A C93 C93B 121.7(13) 2_556 . ?
C93A C93 C93B 58.3(13) . . ?
C92A C93 C93B 87.4(11) . . ?
C92A C93 C93B 92.6(11) 2_556 . ?
C93B C93 C93B 180.000(4) 2_556 . ?
C93A C93 C92 111.0(12) 2_556 . ?
C93A C93 C92 69.0(12) . . ?
C92A C93 C92 71.7(9) . . ?
C92A C93 C92 108.3(9) 2_556 . ?
C93B C93 C92 75.6(10) 2_556 . ?
C93B C93 C92 104.4(10) . . ?
C93A C93 C92 69.0(12) 2_556 2_556 ?
C93A C93 C92 111.0(12) . 2_556 ?
C92A C93 C92 108.3(9) . 2_556 ?
C92A C93 C92 71.7(9) 2_556 2_556 ?
C93B C93 C92 104.4(10) 2_556 2_556 ?
C93B C93 C92 75.6(10) . 2_556 ?
C92 C93 C92 180.000(2) . 2_556 ?
C91 C92A C93A 122.0(16) . 2_556 ?
C91 C92A C93 99.6(12) . . ?
C93A C92A C93 47.8(10) 2_556 . ?
C91 C92A C92 41.1(8) . . ?
C93A C92A C92 91.3(14) 2_556 . ?
C93 C92A C92 58.6(8) . . ?
C93A C93B C93 46.3(11) . . ?
C93 C93A C93B 75.4(15) . . ?
C93 C93A C92A 69.0(13) . 2_556 ?
C93B C93A C92A 104.2(18) . 2_556 ?
C93 C93A C92 69.3(12) . . ?
C93B C93A C92 114.2(18) . . ?
C92A C93A C92 111.9(16) 2_556 . ?

loop_
_geom_bond_atom_site_label_1
_geom_bond_atom_site_label_2
_geom_bond_distance
_geom_bond_site_symmetry_2
_geom_bond_publ_flag
Pd1 C1 2.0086(17) . ?
Pd1 N1 2.1279(14) . ?
Pd1 P1 2.2456(4) . ?
Pd1 Cl1 2.4233(4) . ?
Pd1 O2 2.9399(12) . ?
Cl2 C40 1.768(3) . ?
Cl3 C40 1.752(3) . ?
S1 O2 1.4379(13) . ?
S1 O1 1.4380(13) . ?
S1 N2 1.6276(14) . ?
S1 C27 1.7884(16) . ?
P1 C16 1.8254(16) . ?
P1 C10 1.8281(17) . ?
P1 C22 1.8500(16) . ?
P1 O2 2.9687(13) . ?
N1 C9 1.478(2) . ?
N1 C8 1.483(3) . ?
N1 C7 1.496(2) . ?
N2 C34 1.487(2) . ?
N2 C28 1.493(2) . ?
C1 C2 1.396(3) . ?
C1 C6 1.410(2) . ?
C2 C3 1.398(3) . ?
C3 C4 1.385(3) . ?
C4 C5 1.379(3) . ?
C5 C6 1.400(3) . ?
C6 C7 1.490(3) . ?
C10 C11 1.388(3) . ?
C10 C15 1.392(3) . ?
C11 C12 1.391(3) . ?
C12 C13 1.376(3) . ?
C13 C14 1.377(3) . ?
C14 C15 1.392(3) . ?
C16 C21 1.394(2) . ?
C16 C17 1.400(2) . ?
C17 C18 1.389(2) . ?
C18 C19 1.380(3) . ?
C19 C20 1.385(3) . ?
C20 C21 1.387(2) . ?
C22 C23 1.399(2) . ?
C22 C27 1.410(2) . ?
C23 C24 1.389(2) . ?
C24 C25 1.381(3) . ?
C25 C26 1.385(2) . ?
C26 C27 1.391(2) . ?
C28 C29 1.529(3) . ?
C28 C33 1.530(3) . ?
C29 C30 1.529(3) . ?
C30 C31 1.511(4) . ?
C31 C32 1.505(5) . ?
C32 C33 1.544(3) . ?
C34 C35 1.529(3) . ?
C34 C39 1.529(3) . ?
C35 C36 1.530(3) . ?
C36 C37 1.521(4) . ?
C37 C38 1.523(3) . ?
C38 C39 1.532(3) . ?
C91 C92 1.282(18) . ?
C91 C92A 1.43(2) . ?
C92 C93A 1.75(3) . ?
C92 C93 1.752(17) . ?
C92 C92A 1.95(2) . ?
C93 C93A 1.24(2) 2_556 ?
C93 C93A 1.24(2) . ?
C93 C92A 1.568(19) . ?
C93 C92A 1.568(19) 2_556 ?
C93 C93B 1.67(2) 2_556 ?
C93 C93B 1.67(2) . ?
C93 C92 1.752(17) 2_556 ?
C92A C93A 1.50(3) 2_556 ?
C93B C93A 1.47(3) . ?
C93A C92A 1.50(3) 2_556 ?
